data_4336270
loop_
_publ_author_name
'Jonathan W. Dube'
'Charles L. B. Macdonald'
'Bobby D. Ellis'
'Paul J. Ragogna'

_publ_contact_author_address
;1151 Richmond Street
London
Ontario
Canada
N6A 5B7
;
_publ_contact_author_email pragogna@uwo.ca
_publ_contact_author_fax 1-519-661-3022
_publ_contact_author_name 'Prof. Paul J. Ragogna'
_publ_contact_author_phone '519-661-2111 ex 87048'
_publ_section_title
;
 Synthesis of Zwitterionic Triphosphenium Transition Metal Complexes: A
 Boron Atom Makes The Difference
;
_journal_name_full 'Inorganic Chemistry'
_journal_page_first 11438
_journal_page_last 11449
_journal_paper_doi 10.1021/ic401766j
_journal_volume 52
_journal_year 2013
_chemical_formula_moiety 'C41 H34 B Co O3 P2'
_chemical_formula_sum 'C41 H34 B Co O3 P2'
_chemical_formula_weight 706.36
_chemical_name_systematic
; 
 ? 
;
_space_group_IT_number 14
_symmetry_cell_setting monoclinic
_symmetry_space_group_name_Hall '-P 2yn'
_symmetry_space_group_name_H-M 'P 1 21/n 1'
_atom_sites_solution_hydrogens geom
_atom_sites_solution_primary direct
_atom_sites_solution_secondary difmap
_audit_creation_method SHELXL-97
_cell_angle_alpha 90.00
_cell_angle_beta 102.207(11)
_cell_angle_gamma 90.00
_cell_formula_units_Z 4
_cell_length_a 12.919(4)
_cell_length_b 15.149(4)
_cell_length_c 17.918(5)
_cell_measurement_reflns_used 9997
_cell_measurement_temperature 110(2)
_cell_measurement_theta_max 30.69
_cell_measurement_theta_min 2.33
_cell_volume 3427.4(17)
_computing_cell_refinement SAINT
_computing_data_collection 'Bruker Apex II'
_computing_data_reduction SAINT
_computing_molecular_graphics XP
_computing_publication_material cif_to_tables
_computing_structure_refinement 'SHELXL-97 (Sheldrick, 1997)'
_computing_structure_solution 'SHELXS-97 (Sheldrick, 1990)'
_diffrn_ambient_temperature 110(2)
_diffrn_measured_fraction_theta_full 0.989
_diffrn_measured_fraction_theta_max 0.989
_diffrn_measurement_device_type 'Bruker Apex II CCD'
_diffrn_measurement_method '\f and \w scans'
_diffrn_radiation_monochromator graphite
_diffrn_radiation_source 'fine-focus sealed tube'
_diffrn_radiation_type MoK\a
_diffrn_radiation_wavelength 0.71073
_diffrn_reflns_av_R_equivalents 0.0683
_diffrn_reflns_av_sigmaI/netI 0.0690
_diffrn_reflns_limit_h_max 18
_diffrn_reflns_limit_h_min -18
_diffrn_reflns_limit_k_max 22
_diffrn_reflns_limit_k_min -22
_diffrn_reflns_limit_l_max 26
_diffrn_reflns_limit_l_min -26
_diffrn_reflns_number 65939
_diffrn_reflns_theta_full 31.58
_diffrn_reflns_theta_max 31.58
_diffrn_reflns_theta_min 2.87
_diffrn_standards_number 0
_exptl_absorpt_coefficient_mu 0.633
_exptl_absorpt_correction_T_max 0.9618
_exptl_absorpt_correction_T_min 0.8187
_exptl_absorpt_correction_type multi-scan
_exptl_absorpt_process_details SADABS
_exptl_crystal_colour yellow
_exptl_crystal_density_diffrn 1.369
_exptl_crystal_description needle
_exptl_crystal_F_000 1464
_exptl_crystal_size_max 0.33
_exptl_crystal_size_mid 0.08
_exptl_crystal_size_min 0.06
_refine_diff_density_max 0.444
_refine_diff_density_min -0.602
_refine_diff_density_rms 0.083
_refine_ls_extinction_method none
_refine_ls_goodness_of_fit_ref 1.020
_refine_ls_hydrogen_treatment constr
_refine_ls_matrix_type full
_refine_ls_number_parameters 433
_refine_ls_number_reflns 11365
_refine_ls_number_restraints 0
_refine_ls_restrained_S_all 1.020
_refine_ls_R_factor_all 0.0764
_refine_ls_R_factor_gt 0.0421
_refine_ls_shift/su_max 0.001
_refine_ls_shift/su_mean 0.000
_refine_ls_structure_factor_coef Fsqd
_refine_ls_weighting_details 'calc w=1/[\s^2^(Fo^2^)+(0.0327P)^2^+1.2803P] where P=(Fo^2^+2Fc^2^)/3'
_refine_ls_weighting_scheme calc
_refine_ls_wR_factor_gt 0.0815
_refine_ls_wR_factor_ref 0.0934
_reflns_number_gt 7900
_reflns_number_total 11365
_reflns_threshold_expression >2sigma(I)
_cod_data_source_file ic401766j_si_002_1.cif
_cod_data_source_block 5
_cod_original_cell_volume 3427.5(17)
_cod_database_code 4336270

loop_
_symmetry_equiv_pos_as_xyz
'x, y, z'
'-x+1/2, y+1/2, -z+1/2'
'-x, -y, -z'
'x-1/2, -y-1/2, z-1/2'

loop_
_atom_site_label
_atom_site_type_symbol
_atom_site_fract_x
_atom_site_fract_y
_atom_site_fract_z
_atom_site_U_iso_or_equiv
_atom_site_adp_type
_atom_site_occupancy
_atom_site_symmetry_multiplicity
_atom_site_calc_flag
_atom_site_refinement_flags
Co1 Co 0.492089(17) 0.281167(14) 0.137011(13) 0.01171(6) Uani 1 1 d .
P1 P 0.43419(3) 0.14890(3) 0.17085(2) 0.01068(9) Uani 1 1 d .
P2 P 0.42660(3) 0.34491(3) 0.23068(2) 0.01062(9) Uani 1 1 d .
O1 O 0.45307(12) 0.22266(10) -0.02159(8) 0.0313(3) Uani 1 1 d .
O2 O 0.48541(12) 0.45594(9) 0.06821(8) 0.0292(3) Uani 1 1 d .
O3 O 0.71987(10) 0.25194(9) 0.20233(8) 0.0258(3) Uani 1 1 d .
C1 C 0.46706(15) 0.24193(12) 0.04127(11) 0.0205(4) Uani 1 1 d .
C2 C 0.48789(14) 0.38877(12) 0.09677(10) 0.0192(4) Uani 1 1 d .
C3 C 0.63154(14) 0.26273(11) 0.18037(10) 0.0161(3) Uani 1 1 d .
C4 C 0.39022(12) 0.14097(10) 0.25970(9) 0.0111(3) Uani 1 1 d .
H4A H 0.3156 0.1610 0.2488 0.013 Uiso 1 1 calc R
H4B H 0.3890 0.0773 0.2718 0.013 Uiso 1 1 calc R
C5 C 0.47266(13) 0.29713(10) 0.32398(9) 0.0127(3) Uani 1 1 d .
H5A H 0.5503 0.3058 0.3376 0.015 Uiso 1 1 calc R
H5B H 0.4422 0.3327 0.3604 0.015 Uiso 1 1 calc R
B1 B 0.44941(14) 0.19119(12) 0.34055(10) 0.0111(3) Uani 1 1 d .
C11 C 0.32020(13) 0.10566(11) 0.10112(9) 0.0138(3) Uani 1 1 d .
C12 C 0.25116(14) 0.16069(12) 0.05188(10) 0.0186(4) Uani 1 1 d .
H12A H 0.2640 0.2225 0.0525 0.022 Uiso 1 1 calc R
C13 C 0.16352(15) 0.12607(14) 0.00174(11) 0.0250(4) Uani 1 1 d .
H13A H 0.1171 0.1642 -0.0319 0.030 Uiso 1 1 calc R
C14 C 0.14384(16) 0.03614(15) 0.00069(11) 0.0304(5) Uani 1 1 d .
H14A H 0.0843 0.0125 -0.0339 0.037 Uiso 1 1 calc R
C15 C 0.21091(17) -0.01919(14) 0.05007(12) 0.0311(5) Uani 1 1 d .
H15A H 0.1969 -0.0808 0.0498 0.037 Uiso 1 1 calc R
C16 C 0.29877(16) 0.01510(12) 0.10014(11) 0.0225(4) Uani 1 1 d .
H16A H 0.3446 -0.0232 0.1339 0.027 Uiso 1 1 calc R
C21 C 0.53272(13) 0.06305(11) 0.16834(10) 0.0134(3) Uani 1 1 d .
C22 C 0.56442(16) 0.04492(13) 0.10016(11) 0.0254(4) Uani 1 1 d .
H22A H 0.5394 0.0808 0.0566 0.031 Uiso 1 1 calc R
C23 C 0.63203(16) -0.02485(14) 0.09517(12) 0.0282(5) Uani 1 1 d .
H23A H 0.6525 -0.0367 0.0483 0.034 Uiso 1 1 calc R
C24 C 0.66985(15) -0.07740(12) 0.15824(11) 0.0220(4) Uani 1 1 d .
H24A H 0.7155 -0.1256 0.1546 0.026 Uiso 1 1 calc R
C25 C 0.64080(14) -0.05924(12) 0.22644(11) 0.0188(4) Uani 1 1 d .
H25A H 0.6677 -0.0945 0.2701 0.023 Uiso 1 1 calc R
C26 C 0.57206(13) 0.01068(11) 0.23171(10) 0.0154(3) Uani 1 1 d .
H26A H 0.5521 0.0225 0.2788 0.018 Uiso 1 1 calc R
C31 C 0.46832(13) 0.45997(10) 0.24898(9) 0.0134(3) Uani 1 1 d .
C32 C 0.40236(14) 0.52111(11) 0.27371(10) 0.0178(4) Uani 1 1 d .
H32A H 0.3321 0.5049 0.2762 0.021 Uiso 1 1 calc R
C33 C 0.43874(15) 0.60564(12) 0.29479(11) 0.0233(4) Uani 1 1 d .
H33A H 0.3934 0.6469 0.3118 0.028 Uiso 1 1 calc R
C34 C 0.54074(15) 0.63007(12) 0.29108(12) 0.0245(4) Uani 1 1 d .
H34A H 0.5647 0.6885 0.3043 0.029 Uiso 1 1 calc R
C35 C 0.60799(16) 0.56936(12) 0.26814(12) 0.0257(4) Uani 1 1 d .
H35A H 0.6786 0.5855 0.2669 0.031 Uiso 1 1 calc R
C36 C 0.57172(14) 0.48482(12) 0.24703(11) 0.0205(4) Uani 1 1 d .
H36A H 0.6178 0.4434 0.2311 0.025 Uiso 1 1 calc R
C41 C 0.28269(13) 0.34975(10) 0.21029(9) 0.0124(3) Uani 1 1 d .
C42 C 0.22587(13) 0.33279(11) 0.26694(10) 0.0148(3) Uani 1 1 d .
H42A H 0.2625 0.3196 0.3175 0.018 Uiso 1 1 calc R
C43 C 0.11558(14) 0.33515(11) 0.24952(11) 0.0179(4) Uani 1 1 d .
H43A H 0.0772 0.3237 0.2882 0.021 Uiso 1 1 calc R
C44 C 0.06164(14) 0.35416(11) 0.17577(11) 0.0187(4) Uani 1 1 d .
H44A H -0.0136 0.3552 0.1640 0.022 Uiso 1 1 calc R
C45 C 0.11723(14) 0.37149(12) 0.11957(10) 0.0186(4) Uani 1 1 d .
H45A H 0.0800 0.3846 0.0692 0.022 Uiso 1 1 calc R
C46 C 0.22712(13) 0.36987(11) 0.13624(10) 0.0159(3) Uani 1 1 d .
H46A H 0.2648 0.3824 0.0973 0.019 Uiso 1 1 calc R
C51 C 0.36704(13) 0.18879(10) 0.39918(9) 0.0123(3) Uani 1 1 d .
C52 C 0.26800(13) 0.14663(12) 0.38360(10) 0.0168(3) Uani 1 1 d .
H52A H 0.2486 0.1128 0.3381 0.020 Uiso 1 1 calc R
C53 C 0.19710(15) 0.15232(13) 0.43202(11) 0.0230(4) Uani 1 1 d .
H53A H 0.1302 0.1239 0.4188 0.028 Uiso 1 1 calc R
C54 C 0.22430(15) 0.19952(13) 0.49950(11) 0.0243(4) Uani 1 1 d .
H54A H 0.1759 0.2045 0.5325 0.029 Uiso 1 1 calc R
C55 C 0.32288(16) 0.23940(12) 0.51830(11) 0.0234(4) Uani 1 1 d .
H55A H 0.3429 0.2708 0.5650 0.028 Uiso 1 1 calc R
C56 C 0.39255(14) 0.23363(11) 0.46922(10) 0.0173(3) Uani 1 1 d .
H56A H 0.4600 0.2610 0.4836 0.021 Uiso 1 1 calc R
C61 C 0.55929(13) 0.14062(11) 0.38003(9) 0.0121(3) Uani 1 1 d .
C62 C 0.66131(14) 0.16580(11) 0.37365(10) 0.0173(4) Uani 1 1 d .
H62A H 0.6700 0.2201 0.3492 0.021 Uiso 1 1 calc R
C63 C 0.75079(14) 0.11465(12) 0.40167(11) 0.0215(4) Uani 1 1 d .
H63A H 0.8185 0.1343 0.3960 0.026 Uiso 1 1 calc R
C64 C 0.74092(14) 0.03514(12) 0.43783(10) 0.0212(4) Uani 1 1 d .
H64A H 0.8014 -0.0005 0.4564 0.025 Uiso 1 1 calc R
C65 C 0.64123(14) 0.00844(12) 0.44654(10) 0.0182(4) Uani 1 1 d .
H65A H 0.6332 -0.0456 0.4716 0.022 Uiso 1 1 calc R
C66 C 0.55337(13) 0.06073(11) 0.41857(9) 0.0143(3) Uani 1 1 d .
H66A H 0.4862 0.0416 0.4258 0.017 Uiso 1 1 calc R

loop_
_atom_site_aniso_label
_atom_site_aniso_U_11
_atom_site_aniso_U_22
_atom_site_aniso_U_33
_atom_site_aniso_U_23
_atom_site_aniso_U_13
_atom_site_aniso_U_12
Co1 0.01255(11) 0.01344(11) 0.00962(11) 0.00111(9) 0.00345(8) -0.00027(9)
P1 0.0112(2) 0.01236(18) 0.00848(19) -0.00061(16) 0.00200(14) 0.00040(16)
P2 0.0109(2) 0.01081(18) 0.0099(2) 0.00125(16) 0.00174(15) 0.00043(15)
O1 0.0442(9) 0.0357(8) 0.0145(7) -0.0032(6) 0.0072(6) -0.0085(7)
O2 0.0412(9) 0.0238(7) 0.0245(8) 0.0122(6) 0.0115(6) 0.0017(6)
O3 0.0145(7) 0.0283(7) 0.0334(8) 0.0024(6) 0.0028(5) 0.0006(6)
C1 0.0251(10) 0.0211(9) 0.0163(9) 0.0018(8) 0.0066(7) -0.0037(7)
C2 0.0197(9) 0.0249(9) 0.0148(9) 0.0008(8) 0.0074(7) -0.0003(7)
C3 0.0187(9) 0.0146(8) 0.0164(9) -0.0006(7) 0.0066(7) -0.0012(7)
C4 0.0114(8) 0.0118(7) 0.0109(8) 0.0010(6) 0.0039(6) 0.0005(6)
C5 0.0134(8) 0.0149(8) 0.0090(7) -0.0003(6) 0.0003(6) 0.0000(6)
B1 0.0119(9) 0.0123(8) 0.0088(8) 0.0017(7) 0.0011(6) -0.0007(7)
C11 0.0138(8) 0.0183(8) 0.0097(8) -0.0026(7) 0.0034(6) -0.0026(6)
C12 0.0157(9) 0.0236(9) 0.0158(9) -0.0031(7) 0.0016(6) 0.0039(7)
C13 0.0161(10) 0.0402(12) 0.0167(9) -0.0046(9) -0.0010(7) 0.0032(8)
C14 0.0208(10) 0.0496(13) 0.0201(10) -0.0098(10) 0.0025(8) -0.0146(9)
C15 0.0379(13) 0.0302(11) 0.0232(11) -0.0037(9) 0.0019(9) -0.0183(9)
C16 0.0300(11) 0.0209(9) 0.0152(9) 0.0004(8) 0.0015(7) -0.0066(8)
C21 0.0136(8) 0.0136(7) 0.0134(8) -0.0030(7) 0.0036(6) 0.0006(6)
C22 0.0313(11) 0.0304(10) 0.0157(9) 0.0036(8) 0.0075(8) 0.0141(9)
C23 0.0316(11) 0.0373(11) 0.0176(10) -0.0037(9) 0.0091(8) 0.0144(9)
C24 0.0191(10) 0.0230(9) 0.0234(10) -0.0048(8) 0.0031(7) 0.0077(7)
C25 0.0177(9) 0.0185(8) 0.0194(9) 0.0021(7) 0.0023(7) 0.0053(7)
C26 0.0164(9) 0.0168(8) 0.0133(8) -0.0020(7) 0.0039(6) 0.0016(7)
C31 0.0163(9) 0.0110(7) 0.0120(8) 0.0019(6) 0.0005(6) 0.0008(6)
C32 0.0166(9) 0.0166(8) 0.0201(9) -0.0007(7) 0.0038(7) 0.0003(7)
C33 0.0252(10) 0.0162(8) 0.0280(11) -0.0059(8) 0.0042(8) 0.0022(7)
C34 0.0256(11) 0.0124(8) 0.0320(11) -0.0038(8) -0.0019(8) -0.0022(7)
C35 0.0185(10) 0.0198(9) 0.0372(12) -0.0032(9) 0.0024(8) -0.0054(7)
C36 0.0160(9) 0.0170(8) 0.0278(10) -0.0023(8) 0.0033(7) 0.0009(7)
C41 0.0129(8) 0.0106(7) 0.0131(8) -0.0016(6) 0.0014(6) -0.0002(6)
C42 0.0161(9) 0.0138(8) 0.0145(8) 0.0012(7) 0.0030(6) 0.0003(6)
C43 0.0163(9) 0.0165(8) 0.0225(9) 0.0018(7) 0.0077(7) 0.0024(7)
C44 0.0114(8) 0.0161(8) 0.0271(10) -0.0018(8) 0.0008(7) 0.0016(7)
C45 0.0166(9) 0.0201(8) 0.0167(9) -0.0001(7) -0.0020(6) 0.0030(7)
C46 0.0166(9) 0.0173(8) 0.0135(8) 0.0003(7) 0.0028(6) 0.0021(7)
C51 0.0138(8) 0.0117(7) 0.0109(8) 0.0035(6) 0.0014(6) 0.0020(6)
C52 0.0158(9) 0.0217(8) 0.0132(8) 0.0018(7) 0.0033(6) -0.0016(7)
C53 0.0146(9) 0.0329(10) 0.0223(10) 0.0068(8) 0.0057(7) 0.0005(8)
C54 0.0233(10) 0.0327(11) 0.0206(10) 0.0050(8) 0.0130(8) 0.0099(8)
C55 0.0328(11) 0.0252(9) 0.0140(9) -0.0016(8) 0.0089(8) 0.0060(8)
C56 0.0195(9) 0.0176(8) 0.0144(8) -0.0009(7) 0.0025(6) 0.0005(7)
C61 0.0146(8) 0.0136(7) 0.0078(7) -0.0021(6) 0.0014(6) 0.0003(6)
C62 0.0167(9) 0.0159(8) 0.0191(9) 0.0017(7) 0.0036(7) -0.0013(7)
C63 0.0128(9) 0.0246(9) 0.0267(10) -0.0012(8) 0.0032(7) -0.0008(7)
C64 0.0166(9) 0.0260(9) 0.0188(9) 0.0003(8) -0.0009(7) 0.0066(7)
C65 0.0212(9) 0.0184(8) 0.0149(9) 0.0035(7) 0.0037(7) 0.0049(7)
C66 0.0143(8) 0.0164(8) 0.0126(8) 0.0008(7) 0.0037(6) 0.0007(6)

loop_
_atom_type_symbol
_atom_type_description
_atom_type_scat_dispersion_real
_atom_type_scat_dispersion_imag
_atom_type_scat_source
C C 0.0033 0.0016 'International Tables Vol C Tables 4.2.6.8 and 6.1.1.4'
H H 0.0000 0.0000 'International Tables Vol C Tables 4.2.6.8 and 6.1.1.4'
O O 0.0106 0.0060 'International Tables Vol C Tables 4.2.6.8 and 6.1.1.4'
B B 0.0013 0.0007 'International Tables Vol C Tables 4.2.6.8 and 6.1.1.4'
P P 0.1023 0.0942 'International Tables Vol C Tables 4.2.6.8 and 6.1.1.4'
Co Co 0.3494 0.9721 'International Tables Vol C Tables 4.2.6.8 and 6.1.1.4'

loop_
_geom_angle_atom_site_label_1
_geom_angle_atom_site_label_2
_geom_angle_atom_site_label_3
_geom_angle
C2 Co1 C1 86.08(8)
C2 Co1 C3 104.79(8)
C1 Co1 C3 108.72(8)
C2 Co1 P2 85.70(6)
C1 Co1 P2 147.34(6)
C3 Co1 P2 103.94(6)
C2 Co1 P1 159.31(6)
C1 Co1 P1 87.69(6)
C3 Co1 P1 95.90(5)
P2 Co1 P1 88.99(2)
C4 P1 C21 108.99(8)
C4 P1 C11 102.68(8)
C21 P1 C11 101.05(8)
C4 P1 Co1 118.59(5)
C21 P1 Co1 110.60(6)
C11 P1 Co1 113.30(6)
C5 P2 C41 108.99(8)
C5 P2 C31 100.89(8)
C41 P2 C31 104.30(7)
C5 P2 Co1 114.62(6)
C41 P2 Co1 113.38(6)
C31 P2 Co1 113.49(6)
O1 C1 Co1 175.06(17)
O2 C2 Co1 177.12(16)
O3 C3 Co1 175.12(16)
B1 C4 P1 124.25(11)
B1 C4 H4A 106.3
P1 C4 H4A 106.3
B1 C4 H4B 106.3
P1 C4 H4B 106.3
H4A C4 H4B 106.4
B1 C5 P2 120.92(11)
B1 C5 H5A 107.1
P2 C5 H5A 107.1
B1 C5 H5B 107.1
P2 C5 H5B 107.1
H5A C5 H5B 106.8
C61 B1 C51 109.43(13)
C61 B1 C5 110.75(13)
C51 B1 C5 107.42(13)
C61 B1 C4 110.95(13)
C51 B1 C4 107.70(13)
C5 B1 C4 110.47(13)
C12 C11 C16 118.75(16)
C12 C11 P1 122.09(13)
C16 C11 P1 119.07(13)
C13 C12 C11 120.58(18)
C13 C12 H12A 119.7
C11 C12 H12A 119.7
C14 C13 C12 120.11(19)
C14 C13 H13A 119.9
C12 C13 H13A 119.9
C15 C14 C13 119.94(18)
C15 C14 H14A 120.0
C13 C14 H14A 120.0
C14 C15 C16 120.14(19)
C14 C15 H15A 119.9
C16 C15 H15A 119.9
C15 C16 C11 120.46(18)
C15 C16 H16A 119.8
C11 C16 H16A 119.8
C26 C21 C22 118.58(15)
C26 C21 P1 121.49(12)
C22 C21 P1 119.78(13)
C23 C22 C21 120.81(18)
C23 C22 H22A 119.6
C21 C22 H22A 119.6
C24 C23 C22 120.29(18)
C24 C23 H23A 119.9
C22 C23 H23A 119.9
C25 C24 C23 119.55(17)
C25 C24 H24A 120.2
C23 C24 H24A 120.2
C24 C25 C26 120.43(17)
C24 C25 H25A 119.8
C26 C25 H25A 119.8
C21 C26 C25 120.33(16)
C21 C26 H26A 119.8
C25 C26 H26A 119.8
C32 C31 C36 118.81(16)
C32 C31 P2 120.84(13)
C36 C31 P2 119.92(13)
C33 C32 C31 120.34(17)
C33 C32 H32A 119.8
C31 C32 H32A 119.8
C34 C33 C32 120.30(17)
C34 C33 H33A 119.8
C32 C33 H33A 119.8
C33 C34 C35 119.99(17)
C33 C34 H34A 120.0
C35 C34 H34A 120.0
C34 C35 C36 119.76(18)
C34 C35 H35A 120.1
C36 C35 H35A 120.1
C35 C36 C31 120.78(17)
C35 C36 H36A 119.6
C31 C36 H36A 119.6
C42 C41 C46 119.02(15)
C42 C41 P2 121.24(13)
C46 C41 P2 119.74(12)
C43 C42 C41 120.16(16)
C43 C42 H42A 119.9
C41 C42 H42A 119.9
C44 C43 C42 120.18(16)
C44 C43 H43A 119.9
C42 C43 H43A 119.9
C45 C44 C43 120.02(17)
C45 C44 H44A 120.0
C43 C44 H44A 120.0
C44 C45 C46 120.40(17)
C44 C45 H45A 119.8
C46 C45 H45A 119.8
C45 C46 C41 120.22(16)
C45 C46 H46A 119.9
C41 C46 H46A 119.9
C56 C51 C52 115.44(15)
C56 C51 B1 119.91(14)
C52 C51 B1 124.61(15)
C53 C52 C51 122.70(17)
C53 C52 H52A 118.6
C51 C52 H52A 118.6
C54 C53 C52 119.84(18)
C54 C53 H53A 120.1
C52 C53 H53A 120.1
C53 C54 C55 119.22(17)
C53 C54 H54A 120.4
C55 C54 H54A 120.4
C54 C55 C56 120.30(18)
C54 C55 H55A 119.9
C56 C55 H55A 119.9
C55 C56 C51 122.41(17)
C55 C56 H56A 118.8
C51 C56 H56A 118.8
C62 C61 C66 115.18(15)
C62 C61 B1 125.65(15)
C66 C61 B1 118.93(14)
C63 C62 C61 122.85(16)
C63 C62 H62A 118.6
C61 C62 H62A 118.6
C64 C63 C62 120.01(17)
C64 C63 H63A 120.0
C62 C63 H63A 120.0
C63 C64 C65 118.97(16)
C63 C64 H64A 120.5
C65 C64 H64A 120.5
C66 C65 C64 119.99(17)
C66 C65 H65A 120.0
C64 C65 H65A 120.0
C65 C66 C61 122.98(16)
C65 C66 H66A 118.5
C61 C66 H66A 118.5

loop_
_geom_bond_atom_site_label_1
_geom_bond_atom_site_label_2
_geom_bond_distance
Co1 C2 1.7787(19)
Co1 C1 1.779(2)
Co1 C3 1.8263(19)
Co1 P2 2.2508(6)
Co1 P1 2.2658(7)
P1 C4 1.8038(16)
P1 C21 1.8271(17)
P1 C11 1.8387(17)
P2 C5 1.8033(17)
P2 C41 1.8187(17)
P2 C31 1.8334(17)
O1 C1 1.140(2)
O2 C2 1.136(2)
O3 C3 1.137(2)
C4 B1 1.672(2)
C4 H4A 0.9900
C4 H4B 0.9900
C5 B1 1.671(2)
C5 H5A 0.9900
C5 H5B 0.9900
B1 C61 1.636(2)
B1 C51 1.646(2)
C11 C12 1.391(2)
C11 C16 1.399(2)
C12 C13 1.391(3)
C12 H12A 0.9500
C13 C14 1.385(3)
C13 H13A 0.9500
C14 C15 1.383(3)
C14 H14A 0.9500
C15 C16 1.390(3)
C15 H15A 0.9500
C16 H16A 0.9500
C21 C26 1.390(2)
C21 C22 1.395(2)
C22 C23 1.386(3)
C22 H22A 0.9500
C23 C24 1.384(3)
C23 H23A 0.9500
C24 C25 1.380(3)
C24 H24A 0.9500
C25 C26 1.398(2)
C25 H25A 0.9500
C26 H26A 0.9500
C31 C32 1.393(2)
C31 C36 1.395(2)
C32 C33 1.389(2)
C32 H32A 0.9500
C33 C34 1.384(3)
C33 H33A 0.9500
C34 C35 1.386(3)
C34 H34A 0.9500
C35 C36 1.389(3)
C35 H35A 0.9500
C36 H36A 0.9500
C41 C42 1.396(2)
C41 C46 1.402(2)
C42 C43 1.393(2)
C42 H42A 0.9500
C43 C44 1.387(3)
C43 H43A 0.9500
C44 C45 1.380(3)
C44 H44A 0.9500
C45 C46 1.388(2)
C45 H45A 0.9500
C46 H46A 0.9500
C51 C56 1.404(2)
C51 C52 1.404(2)
C52 C53 1.391(2)
C52 H52A 0.9500
C53 C54 1.385(3)
C53 H53A 0.9500
C54 C55 1.385(3)
C54 H54A 0.9500
C55 C56 1.388(2)
C55 H55A 0.9500
C56 H56A 0.9500
C61 C62 1.400(2)
C61 C66 1.404(2)
C62 C63 1.394(2)
C62 H62A 0.9500
C63 C64 1.386(3)
C63 H63A 0.9500
C64 C65 1.390(3)
C64 H64A 0.9500
C65 C66 1.388(2)
C65 H65A 0.9500
C66 H66A 0.9500

loop_
_geom_torsion_atom_site_label_1
_geom_torsion_atom_site_label_2
_geom_torsion_atom_site_label_3
_geom_torsion_atom_site_label_4
_geom_torsion
C2 Co1 P1 C4 -86.83(18)
C1 Co1 P1 C4 -159.34(9)
C3 Co1 P1 C4 92.08(8)
P2 Co1 P1 C4 -11.84(6)
C2 Co1 P1 C21 146.25(17)
C1 Co1 P1 C21 73.74(9)
C3 Co1 P1 C21 -34.84(8)
P2 Co1 P1 C21 -138.75(6)
C2 Co1 P1 C11 33.62(18)
C1 Co1 P1 C11 -38.89(9)
C3 Co1 P1 C11 -147.47(8)
P2 Co1 P1 C11 108.62(6)
C2 Co1 P2 C5 -145.91(9)
C1 Co1 P2 C5 138.24(12)
C3 Co1 P2 C5 -41.71(8)
P1 Co1 P2 C5 54.11(6)
C2 Co1 P2 C41 88.07(8)
C1 Co1 P2 C41 12.22(13)
C3 Co1 P2 C41 -167.74(8)
P1 Co1 P2 C41 -71.91(6)
C2 Co1 P2 C31 -30.70(8)
C1 Co1 P2 C31 -106.56(12)
C3 Co1 P2 C31 73.49(8)
P1 Co1 P2 C31 169.31(6)
C2 Co1 C1 O1 16(2)
C3 Co1 C1 O1 -88(2)
P2 Co1 C1 O1 92(2)
P1 Co1 C1 O1 176(2)
C1 Co1 C2 O2 -13(3)
C3 Co1 C2 O2 96(3)
P2 Co1 C2 O2 -161(3)
P1 Co1 C2 O2 -85(3)
C2 Co1 C3 O3 -60.8(18)
C1 Co1 C3 O3 30.0(18)
P2 Co1 C3 O3 -150.0(18)
P1 Co1 C3 O3 119.6(18)
C21 P1 C4 B1 87.72(14)
C11 P1 C4 B1 -165.71(13)
Co1 P1 C4 B1 -39.96(15)
C41 P2 C5 B1 67.73(14)
C31 P2 C5 B1 177.14(12)
Co1 P2 C5 B1 -60.54(13)
P2 C5 B1 C61 127.89(13)
P2 C5 B1 C51 -112.66(14)
P2 C5 B1 C4 4.55(18)
P1 C4 B1 C61 -75.37(17)
P1 C4 B1 C51 164.89(11)
P1 C4 B1 C5 47.85(18)
C4 P1 C11 C12 104.26(14)
C21 P1 C11 C12 -143.17(14)
Co1 P1 C11 C12 -24.86(15)
C4 P1 C11 C16 -72.29(15)
C21 P1 C11 C16 40.27(15)
Co1 P1 C11 C16 158.59(12)
C16 C11 C12 C13 -1.1(3)
P1 C11 C12 C13 -177.65(13)
C11 C12 C13 C14 0.4(3)
C12 C13 C14 C15 0.6(3)
C13 C14 C15 C16 -0.8(3)
C14 C15 C16 C11 0.0(3)
C12 C11 C16 C15 0.9(3)
P1 C11 C16 C15 177.58(15)
C4 P1 C21 C26 -7.30(16)
C11 P1 C21 C26 -114.99(15)
Co1 P1 C21 C26 124.76(13)
C4 P1 C21 C22 168.22(15)
C11 P1 C21 C22 60.53(16)
Co1 P1 C21 C22 -59.72(16)
C26 C21 C22 C23 1.3(3)
P1 C21 C22 C23 -174.39(16)
C21 C22 C23 C24 -0.5(3)
C22 C23 C24 C25 -0.8(3)
C23 C24 C25 C26 1.2(3)
C22 C21 C26 C25 -0.8(3)
P1 C21 C26 C25 174.75(13)
C24 C25 C26 C21 -0.4(3)
C5 P2 C31 C32 -88.60(15)
C41 P2 C31 C32 24.41(16)
Co1 P2 C31 C32 148.29(13)
C5 P2 C31 C36 83.74(15)
C41 P2 C31 C36 -163.25(14)
Co1 P2 C31 C36 -39.37(16)
C36 C31 C32 C33 1.0(3)
P2 C31 C32 C33 173.46(14)
C31 C32 C33 C34 0.3(3)
C32 C33 C34 C35 -1.7(3)
C33 C34 C35 C36 1.7(3)
C34 C35 C36 C31 -0.3(3)
C32 C31 C36 C35 -1.0(3)
P2 C31 C36 C35 -173.53(15)
C5 P2 C41 C42 10.40(15)
C31 P2 C41 C42 -96.70(14)
Co1 P2 C41 C42 139.36(12)
C5 P2 C41 C46 -168.89(13)
C31 P2 C41 C46 84.02(14)
Co1 P2 C41 C46 -39.92(14)
C46 C41 C42 C43 0.6(2)
P2 C41 C42 C43 -178.70(13)
C41 C42 C43 C44 0.2(2)
C42 C43 C44 C45 -0.5(3)
C43 C44 C45 C46 0.1(3)
C44 C45 C46 C41 0.6(3)
C42 C41 C46 C45 -1.0(2)
P2 C41 C46 C45 178.33(13)
C61 B1 C51 C56 65.12(19)
C5 B1 C51 C56 -55.18(19)
C4 B1 C51 C56 -174.18(14)
C61 B1 C51 C52 -117.20(17)
C5 B1 C51 C52 122.51(17)
C4 B1 C51 C52 3.5(2)
C56 C51 C52 C53 3.2(2)
B1 C51 C52 C53 -174.56(16)
C51 C52 C53 C54 -1.4(3)
C52 C53 C54 C55 -1.0(3)
C53 C54 C55 C56 1.4(3)
C54 C55 C56 C51 0.6(3)
C52 C51 C56 C55 -2.8(2)
B1 C51 C56 C55 175.10(16)
C51 B1 C61 C62 -142.89(16)
C5 B1 C61 C62 -24.7(2)
C4 B1 C61 C62 98.41(18)
C51 B1 C61 C66 42.98(19)
C5 B1 C61 C66 161.22(14)
C4 B1 C61 C66 -75.72(18)
C66 C61 C62 C63 1.5(2)
B1 C61 C62 C63 -172.78(16)
C61 C62 C63 C64 -0.1(3)
C62 C63 C64 C65 -1.0(3)
C63 C64 C65 C66 0.6(3)
C64 C65 C66 C61 0.9(3)
C62 C61 C66 C65 -1.9(2)
B1 C61 C66 C65 172.80(15)
